data_2224641
loop_
_publ_author_name
'Hou, Yongjiang'

_publ_section_title
;(5''<i>E</i>)-1''-Benzyl-1'-methyl-5''-[4-(methylsulfanyl)benzylidene]-4'-[4-(methylsulfanyl)phenyl]dispiro[indoline-3,2'-pyrrolidine-3',3''-piperidine]-2,4''-dione
 dichloromethane solvate
;
_journal_coeditor_code HB5259
_journal_issue 1
_journal_name_full 'Acta Crystallographica Section E'
_journal_page_first o244
_journal_paper_doi 10.1107/S1600536809054774
_journal_volume 66
_journal_year 2010
_chemical_formula_iupac 'C38 H36 N3 O2 S2, C H2 Cl2'
_chemical_formula_moiety 'C38 H36 N3 O2 S2, C H2 Cl2'
_chemical_formula_sum 'C39 H38 Cl2 N3 O2 S2'
_chemical_formula_weight 715.74
_chemical_melting_point 473
_chemical_name_systematic
;
(5''<i>E</i>)-1''-Benzyl-1'-methyl-5''-[4-(methylsulfanyl)benzylidene]-4'-[4-
(methylsulfanyl)phenyl]dispiro[indoline-3,2'-pyrrolidine-3',3''-
piperidine]-2,4''-dione dichloromethane solvate
;
_space_group_IT_number 15
_symmetry_cell_setting monoclinic
_symmetry_space_group_name_Hall '-C 2yc'
_symmetry_space_group_name_H-M 'C 1 2/c 1'
_atom_sites_solution_hydrogens geom
_atom_sites_solution_primary direct
_atom_sites_solution_secondary difmap
_audit_creation_method SHELXL-97
_cell_angle_alpha 90.00
_cell_angle_beta 119.58(3)
_cell_angle_gamma 90.00
_cell_formula_units_Z 8
_cell_length_a 36.456(7)
_cell_length_b 8.6164(17)
_cell_length_c 26.184(5)
_cell_measurement_reflns_used 8719
_cell_measurement_temperature 113(2)
_cell_measurement_theta_max 27.93
_cell_measurement_theta_min 1.61
_cell_volume 7153(3)
_computing_cell_refinement 'CrystalClear (Rigaku, 2005)'
_computing_data_collection 'CrystalClear (Rigaku, 2005)'
_computing_data_reduction 'CrystalClear (Rigaku, 2005)'
_computing_molecular_graphics 'SHELXTL (Sheldrick, 2008)'
_computing_publication_material 'SHELXTL (Sheldrick, 2008)'
_computing_structure_refinement 'SHELXL97 (Sheldrick, 2008)'
_computing_structure_solution 'SHELXS97 (Sheldrick, 2008)'
_diffrn_ambient_temperature 113(2)
_diffrn_detector_area_resol_mean 7.31
_diffrn_measured_fraction_theta_full 0.991
_diffrn_measured_fraction_theta_max 0.991
_diffrn_measurement_device_type 'Rigaku Saturn CCD'
_diffrn_measurement_method '\w and \f scans'
_diffrn_radiation_monochromator confocal
_diffrn_radiation_source 'rotating anode'
_diffrn_radiation_type MoK\a
_diffrn_radiation_wavelength 0.71073
_diffrn_reflns_av_R_equivalents 0.1156
_diffrn_reflns_av_sigmaI/netI 0.1676
_diffrn_reflns_limit_h_max 43
_diffrn_reflns_limit_h_min -36
_diffrn_reflns_limit_k_max 10
_diffrn_reflns_limit_k_min -10
_diffrn_reflns_limit_l_max 30
_diffrn_reflns_limit_l_min -31
_diffrn_reflns_number 20568
_diffrn_reflns_theta_full 25.02
_diffrn_reflns_theta_max 25.02
_diffrn_reflns_theta_min 2.29
_diffrn_standards_decay_% 0
_diffrn_standards_interval_count 0
_diffrn_standards_interval_time 0
_diffrn_standards_number 0
_exptl_absorpt_coefficient_mu 0.337
_exptl_absorpt_correction_T_max 0.961
_exptl_absorpt_correction_T_min 0.936
_exptl_absorpt_correction_type multi-scan
_exptl_absorpt_process_details '(CrystalClear; Rigaku, 2005)'
_exptl_crystal_colour colourless
_exptl_crystal_density_diffrn 1.329
_exptl_crystal_density_method 'not measured'
_exptl_crystal_description block
_exptl_crystal_F_000 3000
_exptl_crystal_size_max 0.20
_exptl_crystal_size_mid 0.18
_exptl_crystal_size_min 0.12
_refine_diff_density_max 0.441
_refine_diff_density_min -0.463
_refine_ls_extinction_method none
_refine_ls_goodness_of_fit_ref 1.013
_refine_ls_hydrogen_treatment constr
_refine_ls_matrix_type full
_refine_ls_number_parameters 455
_refine_ls_number_reflns 6263
_refine_ls_number_restraints 40
_refine_ls_restrained_S_all 1.014
_refine_ls_R_factor_all 0.0935
_refine_ls_R_factor_gt 0.0588
_refine_ls_shift/su_max 0.001
_refine_ls_shift/su_mean 0.000
_refine_ls_structure_factor_coef Fsqd
_refine_ls_weighting_details 'calc w=1/[\s^2^(Fo^2^)+(0.0280P)^2^] where P=(Fo^2^+2Fc^2^)/3'
_refine_ls_weighting_scheme calc
_refine_ls_wR_factor_gt 0.1414
_refine_ls_wR_factor_ref 0.1543
_reflns_number_gt 2890
_reflns_number_total 6263
_reflns_threshold_expression I>2\s(I)
_cod_data_source_file hb5259.cif
_cod_data_source_block I
_cod_depositor_comments
;
The following automatic conversions were performed:
'_symmetry_cell_setting' value 'Monoclinic' changed to 'monoclinic'
according to '/home/saulius/struct/CIF-dictionaries/cif_core.dic'
dictionary named 'cif_core.dic' version 2.4.1 from 2010-06-29.

Automatic conversion script
Id: cif_fix_enum 1527 2010-12-29 10:47:43Z saulius 

The following automatic conversions were performed:

'_symmetry_cell_setting' value 'Monoclinic' changed to 'monoclinic'
according to /home/saulius/struct/CIF-dictionaries/cif_core.dic
dictionary named 'cif_core.dic' version 2.4.1 from 2010-06-29.

Automatic conversion script
Id: cif_fix_values 1715 2011-07-08 13:25:40Z adriana 
;
_cod_original_cell_volume 7153(2)
_cod_original_sg_symbol_H-M 'C 2/c'
_cod_database_code 2224641
_cod_database_fobs_code 2224641

loop_
_symmetry_equiv_pos_as_xyz
'x, y, z'
'-x, y, -z+1/2'
'x+1/2, y+1/2, z'
'-x+1/2, y+1/2, -z+1/2'
'-x, -y, -z'
'x, -y, z-1/2'
'-x+1/2, -y+1/2, -z'
'x+1/2, -y+1/2, z-1/2'

loop_
_atom_site_type_symbol
_atom_site_label
_atom_site_fract_x
_atom_site_fract_y
_atom_site_fract_z
_atom_site_U_iso_or_equiv
_atom_site_adp_type
_atom_site_calc_flag
_atom_site_refinement_flags
_atom_site_occupancy
_atom_site_disorder_assembly
_atom_site_disorder_group
S S1 0.81245(4) -0.42806(12) 0.32967(5) 0.0300(3) Uani d . 1 . .
S S2 1.03858(4) -0.26067(12) 0.01917(5) 0.0282(3) Uani d . 1 . .
O O1 0.93859(8) 0.1218(3) 0.23595(11) 0.0217(7) Uani d . 1 . .
O O2 0.77000(8) 0.1837(3) 0.07939(11) 0.0206(6) Uani d . 1 . .
N N1 0.84168(10) -0.0525(3) 0.08359(13) 0.0167(7) Uani d . 1 . .
N N2 0.80248(10) 0.2974(3) 0.03269(13) 0.0161(8) Uani d . 1 . .
N N3 0.84549(10) 0.3613(3) 0.17922(13) 0.0162(7) Uani d . 1 . .
C C1 0.83077(13) 0.2676(4) 0.21221(16) 0.0197(9) Uani d . 1 . .
H H1A 0.8014 0.2384 0.1879 0.024 Uiso calc R 1 . .
H H1B 0.8342 0.3225 0.2466 0.024 Uiso calc R 1 . .
C C2 0.85950(12) 0.1269(4) 0.22927(17) 0.0188(9) Uani d . 1 . .
H H2 0.8873 0.1605 0.2604 0.023 Uiso calc R 1 . .
C C3 0.86374(12) 0.0969(4) 0.17302(15) 0.0123(8) Uani d . 1 . .
C C4 0.90973(12) 0.0694(4) 0.18967(16) 0.0161(9) Uani d . 1 . .
C C5 0.91820(12) -0.0144(4) 0.14716(16) 0.0148(9) Uani d . 1 . .
C C6 0.88378(11) -0.1081(4) 0.09815(16) 0.0178(9) Uani d . 1 . .
H H6A 0.8870 -0.1016 0.0636 0.021 Uiso calc R 1 . .
H H6B 0.8866 -0.2162 0.1099 0.021 Uiso calc R 1 . .
C C7 0.83915(12) -0.0466(4) 0.13777(15) 0.0163(9) Uani d . 1 . .
H H7A 0.8512 -0.1400 0.1607 0.020 Uiso calc R 1 . .
H H7B 0.8099 -0.0395 0.1284 0.020 Uiso calc R 1 . .
C C8 0.84714(12) 0.2525(4) 0.13602(16) 0.0154(9) Uani d . 1 . .
C C9 0.87097(11) 0.3202(4) 0.10800(16) 0.0151(9) Uani d . 1 . .
C C10 0.91286(12) 0.3682(4) 0.13121(17) 0.0194(9) Uani d . 1 . .
H H10 0.9318 0.3559 0.1711 0.023 Uiso calc R 1 . .
C C11 0.92606(12) 0.4327(4) 0.09561(17) 0.0211(10) Uani d . 1 . .
H H11 0.9539 0.4651 0.1116 0.025 Uiso calc R 1 . .
C C12 0.89836(13) 0.4514(4) 0.03508(18) 0.0246(10) Uani d . 1 . .
H H12 0.9081 0.4924 0.0111 0.029 Uiso calc R 1 . .
C C13 0.85601(12) 0.4080(4) 0.01113(17) 0.0177(9) Uani d . 1 . .
H H13 0.8370 0.4218 -0.0286 0.021 Uiso calc R 1 . .
C C14 0.84364(12) 0.3449(4) 0.04796(16) 0.0163(9) Uani d . 1 . .
C C15 0.80162(12) 0.2343(4) 0.08046(16) 0.0192(9) Uani d . 1 . .
C C16 0.82163(14) 0.5041(4) 0.15488(17) 0.0275(11) Uani d . 1 . .
H H16A 0.7928 0.4790 0.1275 0.041 Uiso calc R 1 . .
H H16B 0.8336 0.5608 0.1350 0.041 Uiso calc R 1 . .
H H16C 0.8228 0.5664 0.1861 0.041 Uiso calc R 1 . .
C C17 0.84726(12) -0.0104(4) 0.25245(15) 0.0145(9) Uani d . 1 . .
C C18 0.80632(12) -0.0352(5) 0.24449(16) 0.0223(10) Uani d . 1 . .
H H18 0.7851 0.0364 0.2230 0.027 Uiso calc R 1 . .
C C19 0.79734(13) -0.1614(5) 0.26757(17) 0.0234(10) Uani d . 1 . .
H H19 0.7700 -0.1745 0.2607 0.028 Uiso calc R 1 . .
C C20 0.82776(13) -0.2718(4) 0.30111(16) 0.0203(10) Uani d . 1 . .
C C21 0.86876(13) -0.2481(4) 0.31048(17) 0.0233(10) Uani d . 1 . .
H H21 0.8900 -0.3187 0.3329 0.028 Uiso calc R 1 . .
C C22 0.87787(13) -0.1194(5) 0.28639(17) 0.0247(10) Uani d . 1 . .
H H22 0.9052 -0.1060 0.2932 0.030 Uiso calc R 1 . .
C C23 0.86044(12) -0.5343(5) 0.37319(17) 0.0286(11) Uani d . 1 . .
H H23A 0.8693 -0.5819 0.3479 0.043 Uiso calc R 1 . .
H H23B 0.8557 -0.6130 0.3952 0.043 Uiso calc R 1 . .
H H23C 0.8820 -0.4646 0.3997 0.043 Uiso calc R 1 . .
C C24 0.95764(12) 0.0014(4) 0.15326(17) 0.0207(10) Uani d . 1 . .
H H24 0.9759 0.0637 0.1846 0.025 Uiso calc R 1 . .
C C25 0.97545(12) -0.0613(4) 0.11979(16) 0.0165(9) Uani d . 1 . .
C C26 1.00906(12) 0.0163(4) 0.11886(17) 0.0233(10) Uani d . 1 . .
H H26 1.0188 0.1081 0.1400 0.028 Uiso calc R 1 . .
C C27 1.02810(12) -0.0368(5) 0.08835(18) 0.0254(10) Uani d . 1 . .
H H27 1.0496 0.0210 0.0883 0.031 Uiso calc R 1 . .
C C28 1.01570(12) -0.1768(4) 0.05726(17) 0.0226(10) Uani d . 1 . .
C C29 0.98184(13) -0.2554(4) 0.05714(18) 0.0249(10) Uani d . 1 . .
H H29 0.9723 -0.3472 0.0359 0.030 Uiso calc R 1 . .
C C30 0.96232(13) -0.2024(4) 0.08701(18) 0.0232(10) Uani d . 1 . .
H H30 0.9402 -0.2590 0.0859 0.028 Uiso calc R 1 . .
C C31 1.07740(13) -0.1205(4) 0.02636(19) 0.0291(11) Uani d . 1 . .
H H31A 1.0637 -0.0238 0.0093 0.044 Uiso calc R 1 . .
H H31B 1.0918 -0.1576 0.0064 0.044 Uiso calc R 1 . .
H H31C 1.0974 -0.1052 0.0672 0.044 Uiso calc R 1 . .
C C32 0.80877(13) -0.1550(4) 0.03998(16) 0.0247(10) Uani d . 1 . .
H H32A 0.7820 -0.1289 0.0374 0.030 Uiso calc R 1 . .
H H32B 0.8154 -0.2614 0.0537 0.030 Uiso calc R 1 . .
C C33 0.80392(12) -0.1451(4) -0.02036(16) 0.0191(9) Uani d . 1 . .
C C34 0.78570(11) -0.2681(4) -0.05875(17) 0.0180(9) Uani d . 1 . .
H H34 0.7792 -0.3589 -0.0457 0.022 Uiso calc R 1 . .
C C35 0.77693(13) -0.2570(5) -0.11688(18) 0.0288(11) Uani d . 1 . .
H H35 0.7646 -0.3402 -0.1423 0.035 Uiso calc R 1 . .
C C36 0.78647(13) -0.1237(5) -0.13671(18) 0.0306(11) Uani d . 1 . .
H H36 0.7800 -0.1160 -0.1757 0.037 Uiso calc R 1 . .
C C37 0.80560(13) -0.0015(5) -0.09880(18) 0.0288(11) Uani d . 1 . .
H H37 0.8126 0.0880 -0.1119 0.035 Uiso calc R 1 . .
C C38 0.81437(13) -0.0121(5) -0.04127(17) 0.0244(10) Uani d . 1 . .
H H38 0.8275 0.0706 -0.0159 0.029 Uiso calc R 1 . .
Cl Cl1 0.95562(15) 0.6560(5) 0.26917(14) 0.0621(10) Uani d PDU 0.765(11) A 1
C C39 0.9453(3) 0.4623(7) 0.2825(3) 0.050(2) Uani d PDU 0.765(11) A 1
H H39A 0.9163 0.4362 0.2546 0.060 Uiso calc PR 0.765(11) A 1
H H39B 0.9634 0.3917 0.2762 0.060 Uiso calc PR 0.765(11) A 1
Cl Cl1' 0.9728(4) 0.5901(17) 0.2710(4) 0.060(3) Uani d PDU 0.235(11) A 2
C C39' 0.9325(4) 0.508(4) 0.2821(6) 0.049(5) Uani d PDU 0.235(11) A 2
H H39C 0.9115 0.5868 0.2750 0.058 Uiso calc PR 0.235(11) A 2
H H39D 0.9188 0.4246 0.2543 0.058 Uiso calc PR 0.235(11) A 2
Cl Cl2 0.95372(4) 0.43615(14) 0.35449(6) 0.0482(4) Uani d D 1 . .

loop_
_atom_site_aniso_label
_atom_site_aniso_U_11
_atom_site_aniso_U_22
_atom_site_aniso_U_33
_atom_site_aniso_U_12
_atom_site_aniso_U_13
_atom_site_aniso_U_23
S1 0.0261(7) 0.0307(6) 0.0351(7) -0.0029(6) 0.0166(6) 0.0082(6)
S2 0.0301(7) 0.0283(6) 0.0334(7) 0.0046(5) 0.0213(6) 0.0022(6)
O1 0.0125(15) 0.0322(16) 0.0118(15) 0.0005(13) -0.0006(13) -0.0042(13)
O2 0.0099(15) 0.0301(15) 0.0189(16) -0.0067(13) 0.0049(13) 0.0066(13)
N1 0.0142(18) 0.0185(16) 0.0123(18) -0.0033(15) 0.0027(15) -0.0038(15)
N2 0.0154(18) 0.0216(17) 0.0151(18) -0.0049(15) 0.0104(15) 0.0053(15)
N3 0.0218(19) 0.0154(16) 0.0154(18) 0.0015(15) 0.0122(16) 0.0002(15)
C1 0.028(3) 0.018(2) 0.017(2) 0.0012(19) 0.013(2) -0.0018(18)
C2 0.015(2) 0.024(2) 0.015(2) -0.0008(19) 0.0060(19) -0.0012(19)
C3 0.014(2) 0.0155(19) 0.009(2) 0.0007(18) 0.0065(17) 0.0044(17)
C4 0.018(2) 0.0125(19) 0.015(2) 0.0009(18) 0.007(2) 0.0051(18)
C5 0.012(2) 0.022(2) 0.013(2) -0.0010(18) 0.0078(18) 0.0014(18)
C6 0.021(2) 0.017(2) 0.019(2) -0.0050(19) 0.012(2) -0.0017(18)
C7 0.017(2) 0.025(2) 0.010(2) 0.0001(19) 0.0094(18) 0.0006(18)
C8 0.013(2) 0.022(2) 0.011(2) 0.0007(19) 0.0057(18) -0.0002(18)
C9 0.013(2) 0.0135(19) 0.017(2) 0.0002(18) 0.0057(19) 0.0039(18)
C10 0.016(2) 0.013(2) 0.019(2) 0.0025(18) 0.0008(19) 0.0029(18)
C11 0.013(2) 0.019(2) 0.030(3) -0.0009(19) 0.009(2) 0.002(2)
C12 0.029(3) 0.019(2) 0.029(3) 0.003(2) 0.017(2) 0.002(2)
C13 0.018(2) 0.021(2) 0.015(2) 0.0021(19) 0.0090(19) 0.0025(18)
C14 0.015(2) 0.016(2) 0.013(2) 0.0060(18) 0.0032(18) -0.0002(18)
C15 0.014(2) 0.026(2) 0.011(2) 0.004(2) 0.0020(18) 0.0010(19)
C16 0.041(3) 0.028(2) 0.022(3) 0.008(2) 0.022(2) 0.006(2)
C17 0.016(2) 0.0167(19) 0.008(2) -0.0033(18) 0.0042(18) -0.0037(17)
C18 0.019(2) 0.032(2) 0.011(2) 0.002(2) 0.0042(19) -0.001(2)
C19 0.017(2) 0.029(2) 0.023(3) -0.001(2) 0.010(2) -0.008(2)
C20 0.025(2) 0.029(2) 0.011(2) -0.007(2) 0.0120(19) -0.0068(19)
C21 0.018(2) 0.026(2) 0.024(2) 0.004(2) 0.009(2) 0.006(2)
C22 0.016(2) 0.038(3) 0.017(2) -0.006(2) 0.006(2) -0.003(2)
C23 0.031(3) 0.036(3) 0.024(3) -0.007(2) 0.018(2) 0.003(2)
C24 0.017(2) 0.017(2) 0.017(2) -0.0038(19) -0.0003(19) 0.0012(19)
C25 0.015(2) 0.018(2) 0.016(2) 0.0048(18) 0.0077(19) 0.0028(18)
C26 0.018(2) 0.024(2) 0.023(2) -0.001(2) 0.006(2) -0.004(2)
C27 0.014(2) 0.029(2) 0.029(3) -0.002(2) 0.007(2) -0.002(2)
C28 0.019(2) 0.023(2) 0.022(2) 0.002(2) 0.008(2) 0.007(2)
C29 0.024(3) 0.022(2) 0.027(3) 0.000(2) 0.011(2) -0.001(2)
C30 0.019(2) 0.017(2) 0.033(3) -0.0006(19) 0.013(2) 0.002(2)
C31 0.038(3) 0.027(2) 0.042(3) 0.007(2) 0.035(3) 0.005(2)
C32 0.020(2) 0.029(2) 0.019(2) -0.011(2) 0.004(2) -0.004(2)
C33 0.014(2) 0.030(2) 0.012(2) -0.001(2) 0.0049(19) 0.000(2)
C34 0.014(2) 0.017(2) 0.024(2) -0.0007(18) 0.0102(19) -0.0014(19)
C35 0.025(3) 0.037(3) 0.020(2) 0.000(2) 0.008(2) -0.011(2)
C36 0.034(3) 0.033(3) 0.019(3) -0.001(2) 0.009(2) -0.002(2)
C37 0.030(3) 0.034(2) 0.025(3) -0.002(2) 0.015(2) 0.005(2)
C38 0.027(2) 0.028(2) 0.014(2) -0.009(2) 0.006(2) -0.009(2)
Cl1 0.062(2) 0.0615(18) 0.0748(16) -0.0259(16) 0.0424(15) -0.0276(14)
C39 0.034(5) 0.037(4) 0.050(4) 0.012(3) -0.001(3) -0.027(3)
Cl1' 0.054(5) 0.069(6) 0.040(4) -0.019(4) 0.010(3) -0.005(4)
C39' 0.040(9) 0.053(9) 0.047(8) 0.001(8) 0.017(7) -0.017(8)
Cl2 0.0323(7) 0.0441(7) 0.0626(9) 0.0007(6) 0.0191(7) -0.0107(7)

loop_
_atom_type_symbol
_atom_type_description
_atom_type_scat_dispersion_real
_atom_type_scat_dispersion_imag
_atom_type_scat_source
C C 0.0033 0.0016 'International Tables Vol C Tables 4.2.6.8 and 6.1.1.4'
H H 0.0000 0.0000 'International Tables Vol C Tables 4.2.6.8 and 6.1.1.4'
N N 0.0061 0.0033 'International Tables Vol C Tables 4.2.6.8 and 6.1.1.4'
O O 0.0106 0.0060 'International Tables Vol C Tables 4.2.6.8 and 6.1.1.4'
S S 0.1246 0.1234 'International Tables Vol C Tables 4.2.6.8 and 6.1.1.4'
Cl Cl 0.1484 0.1585 'International Tables Vol C Tables 4.2.6.8 and 6.1.1.4'

loop_
_geom_angle_atom_site_label_1
_geom_angle_atom_site_label_2
_geom_angle_atom_site_label_3
_geom_angle_site_symmetry_1
_geom_angle_site_symmetry_3
_geom_angle
_geom_angle_publ_flag
C20 S1 C23 . . 104.20(19) ?
C28 S2 C31 . . 103.65(18) ?
C6 N1 C7 . . 108.5(3) ?
C6 N1 C32 . . 110.6(3) ?
C7 N1 C32 . . 110.7(3) ?
C15 N2 C14 . . 110.8(3) ?
C16 N3 C1 . . 114.2(3) ?
C16 N3 C8 . . 115.9(3) ?
C1 N3 C8 . . 105.3(3) ?
N3 C1 C2 . . 102.3(3) ?
N3 C1 H1A . . 111.3 ?
C2 C1 H1A . . 111.3 ?
N3 C1 H1B . . 111.3 ?
C2 C1 H1B . . 111.3 ?
H1A C1 H1B . . 109.2 ?
C17 C2 C1 . . 116.8(3) ?
C17 C2 C3 . . 115.9(3) ?
C1 C2 C3 . . 103.1(3) ?
C17 C2 H2 . . 106.8 ?
C1 C2 H2 . . 106.8 ?
C3 C2 H2 . . 106.8 ?
C4 C3 C7 . . 106.2(3) ?
C4 C3 C2 . . 111.0(3) ?
C7 C3 C2 . . 113.3(3) ?
C4 C3 C8 . . 109.8(3) ?
C7 C3 C8 . . 112.2(3) ?
C2 C3 C8 . . 104.4(3) ?
O1 C4 C5 . . 121.6(3) ?
O1 C4 C3 . . 120.5(3) ?
C5 C4 C3 . . 117.9(3) ?
C24 C5 C4 . . 117.3(4) ?
C24 C5 C6 . . 122.3(3) ?
C4 C5 C6 . . 120.3(3) ?
N1 C6 C5 . . 111.7(3) ?
N1 C6 H6A . . 109.3 ?
C5 C6 H6A . . 109.3 ?
N1 C6 H6B . . 109.3 ?
C5 C6 H6B . . 109.3 ?
H6A C6 H6B . . 107.9 ?
N1 C7 C3 . . 108.1(3) ?
N1 C7 H7A . . 110.1 ?
C3 C7 H7A . . 110.1 ?
N1 C7 H7B . . 110.1 ?
C3 C7 H7B . . 110.1 ?
H7A C7 H7B . . 108.4 ?
N3 C8 C9 . . 112.0(3) ?
N3 C8 C15 . . 110.0(3) ?
C9 C8 C15 . . 100.7(3) ?
N3 C8 C3 . . 102.3(3) ?
C9 C8 C3 . . 119.1(3) ?
C15 C8 C3 . . 112.8(3) ?
C10 C9 C14 . . 117.5(3) ?
C10 C9 C8 . . 132.2(3) ?
C14 C9 C8 . . 110.1(3) ?
C11 C10 C9 . . 120.2(4) ?
C11 C10 H10 . . 119.9 ?
C9 C10 H10 . . 119.9 ?
C10 C11 C12 . . 121.3(4) ?
C10 C11 H11 . . 119.4 ?
C12 C11 H11 . . 119.4 ?
C13 C12 C11 . . 119.6(4) ?
C13 C12 H12 . . 120.2 ?
C11 C12 H12 . . 120.2 ?
C14 C13 C12 . . 117.8(4) ?
C14 C13 H13 . . 121.1 ?
C12 C13 H13 . . 121.1 ?
C13 C14 C9 . . 123.6(4) ?
C13 C14 N2 . . 126.4(3) ?
C9 C14 N2 . . 110.0(3) ?
O2 C15 N2 . . 124.4(4) ?
O2 C15 C8 . . 127.3(3) ?
N2 C15 C8 . . 108.2(3) ?
N3 C16 H16A . . 109.5 ?
N3 C16 H16B . . 109.5 ?
H16A C16 H16B . . 109.5 ?
N3 C16 H16C . . 109.5 ?
H16A C16 H16C . . 109.5 ?
H16B C16 H16C . . 109.5 ?
C22 C17 C18 . . 116.5(3) ?
C22 C17 C2 . . 119.2(3) ?
C18 C17 C2 . . 124.3(4) ?
C19 C18 C17 . . 121.5(4) ?
C19 C18 H18 . . 119.3 ?
C17 C18 H18 . . 119.3 ?
C18 C19 C20 . . 122.3(4) ?
C18 C19 H19 . . 118.9 ?
C20 C19 H19 . . 118.9 ?
C19 C20 C21 . . 117.2(4) ?
C19 C20 S1 . . 118.0(3) ?
C21 C20 S1 . . 124.8(3) ?
C22 C21 C20 . . 120.5(4) ?
C22 C21 H21 . . 119.8 ?
C20 C21 H21 . . 119.8 ?
C17 C22 C21 . . 122.0(4) ?
C17 C22 H22 . . 119.0 ?
C21 C22 H22 . . 119.0 ?
S1 C23 H23A . . 109.5 ?
S1 C23 H23B . . 109.5 ?
H23A C23 H23B . . 109.5 ?
S1 C23 H23C . . 109.5 ?
H23A C23 H23C . . 109.5 ?
H23B C23 H23C . . 109.5 ?
C5 C24 C25 . . 131.1(4) ?
C5 C24 H24 . . 114.4 ?
C25 C24 H24 . . 114.4 ?
C26 C25 C30 . . 115.5(3) ?
C26 C25 C24 . . 119.6(3) ?
C30 C25 C24 . . 124.9(4) ?
C27 C26 C25 . . 123.2(4) ?
C27 C26 H26 . . 118.4 ?
C25 C26 H26 . . 118.4 ?
C26 C27 C28 . . 121.1(4) ?
C26 C27 H27 . . 119.5 ?
C28 C27 H27 . . 119.5 ?
C27 C28 C29 . . 116.6(4) ?
C27 C28 S2 . . 125.6(3) ?
C29 C28 S2 . . 117.8(3) ?
C30 C29 C28 . . 122.7(4) ?
C30 C29 H29 . . 118.6 ?
C28 C29 H29 . . 118.6 ?
C29 C30 C25 . . 120.9(4) ?
C29 C30 H30 . . 119.6 ?
C25 C30 H30 . . 119.6 ?
S2 C31 H31A . . 109.5 ?
S2 C31 H31B . . 109.5 ?
H31A C31 H31B . . 109.5 ?
S2 C31 H31C . . 109.5 ?
H31A C31 H31C . . 109.5 ?
H31B C31 H31C . . 109.5 ?
N1 C32 C33 . . 114.1(3) ?
N1 C32 H32A . . 108.7 ?
C33 C32 H32A . . 108.7 ?
N1 C32 H32B . . 108.7 ?
C33 C32 H32B . . 108.7 ?
H32A C32 H32B . . 107.6 ?
C34 C33 C38 . . 117.9(3) ?
C34 C33 C32 . . 119.0(3) ?
C38 C33 C32 . . 122.9(4) ?
C33 C34 C35 . . 120.6(4) ?
C33 C34 H34 . . 119.7 ?
C35 C34 H34 . . 119.7 ?
C36 C35 C34 . . 120.3(4) ?
C36 C35 H35 . . 119.8 ?
C34 C35 H35 . . 119.8 ?
C35 C36 C37 . . 119.9(4) ?
C35 C36 H36 . . 120.0 ?
C37 C36 H36 . . 120.0 ?
C36 C37 C38 . . 119.9(4) ?
C36 C37 H37 . . 120.1 ?
C38 C37 H37 . . 120.1 ?
C37 C38 C33 . . 121.3(4) ?
C37 C38 H38 . . 119.4 ?
C33 C38 H38 . . 119.4 ?
Cl2 C39 Cl1 . . 112.7(3) ?
Cl2 C39 H39A . . 109.0 ?
Cl1 C39 H39A . . 109.0 ?
Cl2 C39 H39B . . 109.0 ?
Cl1 C39 H39B . . 109.0 ?
H39A C39 H39B . . 107.8 ?
Cl2 C39' Cl1' . . 110.8(8) ?
Cl2 C39' H39C . . 109.5 ?
Cl1' C39' H39C . . 109.5 ?
Cl2 C39' H39D . . 109.5 ?
Cl1' C39' H39D . . 109.5 ?
H39C C39' H39D . . 108.1 ?
C39 Cl2 C39' . . 19.7(8) ?

loop_
_geom_bond_atom_site_label_1
_geom_bond_atom_site_label_2
_geom_bond_site_symmetry_2
_geom_bond_distance
_geom_bond_publ_flag
S1 C20 . 1.760(4) ?
S1 C23 . 1.797(4) ?
S2 C28 . 1.742(4) ?
S2 C31 . 1.799(4) ?
O1 C4 . 1.233(4) ?
O2 C15 . 1.220(4) ?
N1 C6 . 1.467(4) ?
N1 C7 . 1.467(4) ?
N1 C32 . 1.474(4) ?
N2 C15 . 1.378(4) ?
N2 C14 . 1.409(4) ?
N3 C16 . 1.459(4) ?
N3 C1 . 1.464(4) ?
N3 C8 . 1.493(4) ?
C1 C2 . 1.518(5) ?
C1 H1A . 0.9700 ?
C1 H1B . 0.9700 ?
C2 C17 . 1.495(5) ?
C2 C3 . 1.576(5) ?
C2 H2 . 0.9800 ?
C3 C4 . 1.528(5) ?
C3 C7 . 1.539(5) ?
C3 C8 . 1.588(5) ?
C4 C5 . 1.482(5) ?
C5 C24 . 1.373(5) ?
C5 C6 . 1.511(5) ?
C6 H6A . 0.9700 ?
C6 H6B . 0.9700 ?
C7 H7A . 0.9700 ?
C7 H7B . 0.9700 ?
C8 C9 . 1.504(5) ?
C8 C15 . 1.585(5) ?
C9 C10 . 1.399(5) ?
C9 C14 . 1.401(5) ?
C10 C11 . 1.361(5) ?
C10 H10 . 0.9300 ?
C11 C12 . 1.406(5) ?
C11 H11 . 0.9300 ?
C12 C13 . 1.400(5) ?
C12 H12 . 0.9300 ?
C13 C14 . 1.363(5) ?
C13 H13 . 0.9300 ?
C16 H16A . 0.9600 ?
C16 H16B . 0.9600 ?
C16 H16C . 0.9600 ?
C17 C22 . 1.392(5) ?
C17 C18 . 1.418(5) ?
C18 C19 . 1.360(5) ?
C18 H18 . 0.9300 ?
C19 C20 . 1.394(5) ?
C19 H19 . 0.9300 ?
C20 C21 . 1.405(5) ?
C21 C22 . 1.394(5) ?
C21 H21 . 0.9300 ?
C22 H22 . 0.9300 ?
C23 H23A . 0.9600 ?
C23 H23B . 0.9600 ?
C23 H23C . 0.9600 ?
C24 C25 . 1.429(5) ?
C24 H24 . 0.9300 ?
C25 C26 . 1.406(5) ?
C25 C30 . 1.428(5) ?
C26 C27 . 1.370(5) ?
C26 H26 . 0.9300 ?
C27 C28 . 1.399(5) ?
C27 H27 . 0.9300 ?
C28 C29 . 1.406(5) ?
C29 C30 . 1.370(5) ?
C29 H29 . 0.9300 ?
C30 H30 . 0.9300 ?
C31 H31A . 0.9600 ?
C31 H31B . 0.9600 ?
C31 H31C . 0.9600 ?
C32 C33 . 1.503(5) ?
C32 H32A . 0.9700 ?
C32 H32B . 0.9700 ?
C33 C34 . 1.384(5) ?
C33 C38 . 1.402(5) ?
C34 C35 . 1.395(5) ?
C34 H34 . 0.9300 ?
C35 C36 . 1.374(5) ?
C35 H35 . 0.9300 ?
C36 C37 . 1.377(5) ?
C36 H36 . 0.9300 ?
C37 C38 . 1.380(5) ?
C37 H37 . 0.9300 ?
C38 H38 . 0.9300 ?
Cl1 C39 . 1.783(6) ?
C39 Cl2 . 1.767(6) ?
C39 H39A . 0.9700 ?
C39 H39B . 0.9700 ?
Cl1' C39' . 1.778(10) ?
C39' Cl2 . 1.770(10) ?
C39' H39C . 0.9700 ?
C39' H39D . 0.9700 ?

loop_
_geom_hbond_atom_site_label_D
_geom_hbond_atom_site_label_H
_geom_hbond_atom_site_label_A
_geom_hbond_site_symmetry_A
_geom_hbond_distance_DH
_geom_hbond_distance_HA
_geom_hbond_distance_DA
_geom_hbond_angle_DHA
C1 H1A O2 . 0.97 2.53 3.149(5) 122
C7 H7B O2 . 0.97 2.37 2.971(5) 119
C10 H10 O1 . 0.93 2.57 3.220(5) 127
C39 H39A N3 . 0.97 2.44 3.405(10) 175
C39 H39B O1 . 0.97 2.53 3.140(7) 121

loop_
_geom_torsion_atom_site_label_1
_geom_torsion_atom_site_label_2
_geom_torsion_atom_site_label_3
_geom_torsion_atom_site_label_4
_geom_torsion_site_symmetry_1
_geom_torsion_site_symmetry_2
_geom_torsion_site_symmetry_3
_geom_torsion_site_symmetry_4
_geom_torsion
_geom_torsion_publ_flag
C16 N3 C1 C2 . . . . 177.5(3) ?
C8 N3 C1 C2 . . . . 49.3(3) ?
N3 C1 C2 C17 . . . . -166.9(3) ?
N3 C1 C2 C3 . . . . -38.6(3) ?
C17 C2 C3 C4 . . . . -97.5(4) ?
C1 C2 C3 C4 . . . . 133.6(3) ?
C17 C2 C3 C7 . . . . 21.8(5) ?
C1 C2 C3 C7 . . . . -107.1(3) ?
C17 C2 C3 C8 . . . . 144.2(3) ?
C1 C2 C3 C8 . . . . 15.3(4) ?
C7 C3 C4 O1 . . . . -148.3(3) ?
C2 C3 C4 O1 . . . . -24.8(5) ?
C8 C3 C4 O1 . . . . 90.1(4) ?
C7 C3 C4 C5 . . . . 34.9(4) ?
C2 C3 C4 C5 . . . . 158.4(3) ?
C8 C3 C4 C5 . . . . -86.7(4) ?
O1 C4 C5 C24 . . . . -16.0(5) ?
C3 C4 C5 C24 . . . . 160.8(3) ?
O1 C4 C5 C6 . . . . 166.1(3) ?
C3 C4 C5 C6 . . . . -17.1(5) ?
C7 N1 C6 C5 . . . . -52.7(4) ?
C32 N1 C6 C5 . . . . -174.3(3) ?
C24 C5 C6 N1 . . . . -153.3(3) ?
C4 C5 C6 N1 . . . . 24.5(5) ?
C6 N1 C7 C3 . . . . 76.1(3) ?
C32 N1 C7 C3 . . . . -162.3(3) ?
C4 C3 C7 N1 . . . . -64.0(4) ?
C2 C3 C7 N1 . . . . 173.9(3) ?
C8 C3 C7 N1 . . . . 56.0(4) ?
C16 N3 C8 C9 . . . . 65.9(4) ?
C1 N3 C8 C9 . . . . -166.9(3) ?
C16 N3 C8 C15 . . . . -45.2(4) ?
C1 N3 C8 C15 . . . . 82.0(3) ?
C16 N3 C8 C3 . . . . -165.3(3) ?
C1 N3 C8 C3 . . . . -38.1(3) ?
C4 C3 C8 N3 . . . . -106.3(3) ?
C7 C3 C8 N3 . . . . 135.8(3) ?
C2 C3 C8 N3 . . . . 12.8(3) ?
C4 C3 C8 C9 . . . . 17.9(4) ?
C7 C3 C8 C9 . . . . -100.0(4) ?
C2 C3 C8 C9 . . . . 136.9(3) ?
C4 C3 C8 C15 . . . . 135.6(3) ?
C7 C3 C8 C15 . . . . 17.7(4) ?
C2 C3 C8 C15 . . . . -105.3(3) ?
N3 C8 C9 C10 . . . . 61.9(5) ?
C15 C8 C9 C10 . . . . 178.8(4) ?
C3 C8 C9 C10 . . . . -57.4(5) ?
N3 C8 C9 C14 . . . . -114.0(3) ?
C15 C8 C9 C14 . . . . 2.9(4) ?
C3 C8 C9 C14 . . . . 126.7(3) ?
C14 C9 C10 C11 . . . . -1.5(5) ?
C8 C9 C10 C11 . . . . -177.2(4) ?
C9 C10 C11 C12 . . . . -0.6(6) ?
C10 C11 C12 C13 . . . . 2.3(6) ?
C11 C12 C13 C14 . . . . -1.7(5) ?
C12 C13 C14 C9 . . . . -0.5(6) ?
C12 C13 C14 N2 . . . . 178.4(3) ?
C10 C9 C14 C13 . . . . 2.1(5) ?
C8 C9 C14 C13 . . . . 178.7(3) ?
C10 C9 C14 N2 . . . . -177.0(3) ?
C8 C9 C14 N2 . . . . -0.4(4) ?
C15 N2 C14 C13 . . . . 178.1(3) ?
C15 N2 C14 C9 . . . . -2.8(4) ?
C14 N2 C15 O2 . . . . -179.9(3) ?
C14 N2 C15 C8 . . . . 4.6(4) ?
N3 C8 C15 O2 . . . . -61.5(5) ?
C9 C8 C15 O2 . . . . -179.9(4) ?
C3 C8 C15 O2 . . . . 52.0(5) ?
N3 C8 C15 N2 . . . . 113.8(3) ?
C9 C8 C15 N2 . . . . -4.5(4) ?
C3 C8 C15 N2 . . . . -132.6(3) ?
C1 C2 C17 C22 . . . . -158.7(3) ?
C3 C2 C17 C22 . . . . 79.4(4) ?
C1 C2 C17 C18 . . . . 18.3(5) ?
C3 C2 C17 C18 . . . . -103.5(4) ?
C22 C17 C18 C19 . . . . -1.8(5) ?
C2 C17 C18 C19 . . . . -178.9(3) ?
C17 C18 C19 C20 . . . . 1.2(6) ?
C18 C19 C20 C21 . . . . 0.0(6) ?
C18 C19 C20 S1 . . . . 178.9(3) ?
C23 S1 C20 C19 . . . . -176.4(3) ?
C23 S1 C20 C21 . . . . 2.4(4) ?
C19 C20 C21 C22 . . . . -0.5(6) ?
S1 C20 C21 C22 . . . . -179.3(3) ?
C18 C17 C22 C21 . . . . 1.2(5) ?
C2 C17 C22 C21 . . . . 178.5(3) ?
C20 C21 C22 C17 . . . . -0.1(6) ?
C4 C5 C24 C25 . . . . -179.2(3) ?
C6 C5 C24 C25 . . . . -1.4(6) ?
C5 C24 C25 C26 . . . . 154.6(4) ?
C5 C24 C25 C30 . . . . -26.8(7) ?
C30 C25 C26 C27 . . . . 0.7(6) ?
C24 C25 C26 C27 . . . . 179.4(4) ?
C25 C26 C27 C28 . . . . -2.0(6) ?
C26 C27 C28 C29 . . . . 2.5(6) ?
C26 C27 C28 S2 . . . . -177.4(3) ?
C31 S2 C28 C27 . . . . -3.5(4) ?
C31 S2 C28 C29 . . . . 176.5(3) ?
C27 C28 C29 C30 . . . . -1.9(6) ?
S2 C28 C29 C30 . . . . 178.1(3) ?
C28 C29 C30 C25 . . . . 0.6(6) ?
C26 C25 C30 C29 . . . . 0.0(6) ?
C24 C25 C30 C29 . . . . -178.6(4) ?
C6 N1 C32 C33 . . . . -70.4(4) ?
C7 N1 C32 C33 . . . . 169.3(3) ?
N1 C32 C33 C34 . . . . 157.8(3) ?
N1 C32 C33 C38 . . . . -26.7(5) ?
C38 C33 C34 C35 . . . . -2.0(6) ?
C32 C33 C34 C35 . . . . 173.7(4) ?
C33 C34 C35 C36 . . . . 0.3(6) ?
C34 C35 C36 C37 . . . . 1.4(6) ?
C35 C36 C37 C38 . . . . -1.3(6) ?
C36 C37 C38 C33 . . . . -0.4(6) ?
C34 C33 C38 C37 . . . . 2.1(6) ?
C32 C33 C38 C37 . . . . -173.4(4) ?
Cl1 C39 Cl2 C39' . . . . 61(2) ?
Cl1' C39' Cl2 C39 . . . . -58.0(14) ?
